data_4503751
loop_
_publ_author_name
'Zhang, Rui-Bo'
'Zhang, Jian'
'Li, Zhao-Ji'
'Cheng, Jian-Kai'
'Qin, Ye-Yan'
'Yao, Yuan-Gen'

_publ_section_title
;
 Novel Copper(I)&#x2212; and Copper(II)&#x2212;Guanazolate Complexes:
 Structure, Network Topologies, Photoluminescence, and Magnetic Properties
;
_journal_issue 10
_journal_name_full 'Crystal Growth &amp; Design'
_journal_page_first 3735
_journal_paper_doi 10.1021/cg800378c
_journal_volume 8
_journal_year 2008
_chemical_formula_sum 'C2 H4 Cu N5 O0'
_chemical_formula_weight 161.64
_chemical_name_systematic
; 
 ? 
;
_space_group_IT_number 86
_symmetry_cell_setting tetragonal
_symmetry_space_group_name_Hall '-P 4bc'
_symmetry_space_group_name_H-M 'P 42/n :2'
_atom_sites_solution_hydrogens geom
_atom_sites_solution_primary direct
_atom_sites_solution_secondary difmap
_audit_creation_method SHELXL-97
_cell_angle_alpha 90.00
_cell_angle_beta 90.00
_cell_angle_gamma 90.00
_cell_formula_units_Z 8
_cell_length_a 14.1589(8)
_cell_length_b 14.1589(8)
_cell_length_c 4.4486(4)
_cell_measurement_reflns_used 2215
_cell_measurement_temperature 293.1500
_cell_measurement_theta_max 27.4835
_cell_measurement_theta_min 2.0344
_cell_volume 891.83(11)
_computing_cell_refinement SAINT
_computing_data_collection SMART
_computing_data_reduction SAINT
_computing_structure_refinement 'SHELXL-97 (Sheldrick, 1997)'
_computing_structure_solution 'SHELXS-97 (Sheldrick, 1990)'
_diffrn_ambient_temperature 293.1500
_diffrn_detector_area_resol_mean 14.6306
_diffrn_measured_fraction_theta_full 1.000
_diffrn_measured_fraction_theta_max 1.000
_diffrn_measurement_device_type 'SMART CCD'
_diffrn_measurement_method dtprofit.ref
_diffrn_radiation_monochromator graphite
_diffrn_radiation_source 'fine-focus sealed tube'
_diffrn_radiation_type MoK\a
_diffrn_radiation_wavelength 0.71073
_diffrn_reflns_av_R_equivalents 0.0284
_diffrn_reflns_av_sigmaI/netI 0.0155
_diffrn_reflns_limit_h_max 18
_diffrn_reflns_limit_h_min -18
_diffrn_reflns_limit_k_max 18
_diffrn_reflns_limit_k_min -18
_diffrn_reflns_limit_l_max 5
_diffrn_reflns_limit_l_min -3
_diffrn_reflns_number 6411
_diffrn_reflns_theta_full 27.48
_diffrn_reflns_theta_max 27.48
_diffrn_reflns_theta_min 2.03
_diffrn_standards_decay_% none
_diffrn_standards_interval_count none
_diffrn_standards_interval_time none
_diffrn_standards_number none
_exptl_absorpt_coefficient_mu 4.757
_exptl_absorpt_correction_T_max 1.0000
_exptl_absorpt_correction_T_min 0.3636
_exptl_absorpt_correction_type multi-scan
_exptl_absorpt_process_details SADABS
_exptl_crystal_colour brown
_exptl_crystal_density_diffrn 2.408
_exptl_crystal_density_method 'not measured'
_exptl_crystal_description prism
_exptl_crystal_F_000 640
_exptl_crystal_size_max 0.2200
_exptl_crystal_size_mid 0.1000
_exptl_crystal_size_min 0.0500
_refine_diff_density_max 0.520
_refine_diff_density_min -0.545
_refine_diff_density_rms 0.084
_refine_ls_extinction_method none
_refine_ls_goodness_of_fit_ref 1.057
_refine_ls_hydrogen_treatment constr
_refine_ls_matrix_type full
_refine_ls_number_parameters 73
_refine_ls_number_reflns 1024
_refine_ls_number_restraints 0
_refine_ls_restrained_S_all 1.057
_refine_ls_R_factor_all 0.0288
_refine_ls_R_factor_gt 0.0258
_refine_ls_shift/su_max 0.000
_refine_ls_shift/su_mean 0.000
_refine_ls_structure_factor_coef Fsqd
_refine_ls_weighting_details 'calc w=1/[\s^2^(Fo^2^)+(0.0460P)^2^+1.1217P] where P=(Fo^2^+2Fc^2^)/3'
_refine_ls_weighting_scheme calc
_refine_ls_wR_factor_gt 0.0764
_refine_ls_wR_factor_ref 0.0785
_reflns_number_gt 928
_reflns_number_total 1024
_reflns_threshold_expression >2sigma(I)
_cod_data_source_file cg800378c_si_001.cif
_cod_data_source_block 2
_cod_depositor_comments
;
The following automatic conversions were performed:

'_symmetry_cell_setting' value 'Tetragonal' changed to 'tetragonal'
according to /home/saulius/struct/CIF-dictionaries/cif_core.dic
dictionary named 'cif_core.dic' version 2.4.1 from
2010-06-29.

'_exptl_absorpt_correction_type' value 'Multi-scan'
changed to 'multi-scan' according to
/home/saulius/struct/CIF-dictionaries/cif_core.dic dictionary named
'cif_core.dic' version 2.4.1 from 2010-06-29.

Automatic conversion script
Id: cif_fix_values 1715 2011-07-08 13:25:40Z adriana 
;
_cod_original_sg_symbol_H-M P4(2)/n
_cod_database_code 4503751

loop_
_symmetry_equiv_pos_as_xyz
'x, y, z'
'-x+1/2, -y+1/2, z'
'-y, x+1/2, z+1/2'
'y+1/2, -x, z+1/2'
'-x, -y, -z'
'x-1/2, y-1/2, -z'
'y, -x-1/2, -z-1/2'
'-y-1/2, x, -z-1/2'

loop_
_atom_site_label
_atom_site_type_symbol
_atom_site_fract_x
_atom_site_fract_y
_atom_site_fract_z
_atom_site_U_iso_or_equiv
_atom_site_adp_type
_atom_site_occupancy
_atom_site_symmetry_multiplicity
_atom_site_calc_flag
_atom_site_refinement_flags
Cu1 Cu 0.39795(2) 0.51176(2) 0.78466(8) 0.02057(15) Uani 1 1 d .
C1 C 0.44556(18) 0.30428(17) 0.7298(6) 0.0189(5) Uani 1 1 d .
N3 N 0.54156(14) 0.37769(13) 1.0330(5) 0.0185(4) Uani 1 1 d .
N2 N 0.46560(15) 0.38983(14) 0.8311(6) 0.0210(5) Uani 1 1 d .
N5 N 0.37589(16) 0.28642(16) 0.5205(6) 0.0291(5) Uani 1 1 d .
H5A H 0.3429 0.3322 0.4491 0.035 Uiso 1 1 calc R
H5B H 0.3655 0.2295 0.4616 0.035 Uiso 1 1 calc R
C2 C 0.55888(15) 0.28517(16) 1.0345(6) 0.0161(5) Uani 1 1 d .
N1 N 0.50110(14) 0.23542(14) 0.8495(5) 0.0184(4) Uani 1 1 d .
N4 N 0.63143(15) 0.24308(15) 1.1879(5) 0.0220(5) Uani 1 1 d .
H4A H 0.6697 0.2769 1.2926 0.026 Uiso 1 1 calc R
H4B H 0.6387 0.1828 1.1795 0.026 Uiso 1 1 calc R

loop_
_atom_site_aniso_label
_atom_site_aniso_U_11
_atom_site_aniso_U_22
_atom_site_aniso_U_33
_atom_site_aniso_U_23
_atom_site_aniso_U_13
_atom_site_aniso_U_12
Cu1 0.01654(19) 0.01621(19) 0.0290(2) -0.00151(12) -0.00671(12) -0.00021(10)
C1 0.0175(11) 0.0162(12) 0.0231(13) -0.0031(9) 0.0000(9) 0.0008(9)
N3 0.0154(9) 0.0146(9) 0.0257(11) -0.0016(8) -0.0051(8) 0.0007(7)
N2 0.0179(10) 0.0155(10) 0.0296(12) -0.0032(9) -0.0092(9) 0.0012(7)
N5 0.0280(12) 0.0246(11) 0.0348(14) -0.0083(10) -0.0132(11) 0.0006(9)
C2 0.0135(10) 0.0146(10) 0.0201(12) 0.0001(9) 0.0021(9) 0.0001(8)
N1 0.0169(9) 0.0135(9) 0.0249(11) -0.0047(9) -0.0006(8) 0.0017(7)
N4 0.0209(10) 0.0159(10) 0.0290(12) 0.0014(9) -0.0046(9) 0.0023(8)

loop_
_atom_type_symbol
_atom_type_description
_atom_type_scat_dispersion_real
_atom_type_scat_dispersion_imag
_atom_type_scat_source
C C 0.0033 0.0016 'International Tables Vol C Tables 4.2.6.8 and 6.1.1.4'
H H 0.0000 0.0000 'International Tables Vol C Tables 4.2.6.8 and 6.1.1.4'
N N 0.0061 0.0033 'International Tables Vol C Tables 4.2.6.8 and 6.1.1.4'
O O 0.0106 0.0060 'International Tables Vol C Tables 4.2.6.8 and 6.1.1.4'
Cu Cu 0.3201 1.2651 'International Tables Vol C Tables 4.2.6.8 and 6.1.1.4'

loop_
_geom_angle_atom_site_label_1
_geom_angle_atom_site_label_2
_geom_angle_atom_site_label_3
_geom_angle
_geom_angle_site_symmetry_1
_geom_angle_site_symmetry_3
N3 Cu1 N2 116.14(8) 5_667 .
N3 Cu1 N1 126.91(8) 5_667 8_657
N2 Cu1 N1 115.08(9) . 8_657
N2 C1 N1 113.5(2) . .
N2 C1 N5 123.4(2) . .
N1 C1 N5 123.1(2) . .
C2 N3 N2 105.26(19) . .
C2 N3 Cu1 134.63(17) . 5_667
N2 N3 Cu1 119.93(14) . 5_667
C1 N2 N3 105.58(19) . .
C1 N2 Cu1 131.08(18) . .
N3 N2 Cu1 122.67(15) . .
C1 N5 H5A 120.0 . .
C1 N5 H5B 120.0 . .
H5A N5 H5B 120.0 . .
N3 C2 N1 113.3(2) . .
N3 C2 N4 124.6(2) . .
N1 C2 N4 121.9(2) . .
C2 N1 C1 102.34(19) . .
C2 N1 Cu1 129.03(16) . 7_567
C1 N1 Cu1 127.41(18) . 7_567
C2 N4 H4A 120.0 . .
C2 N4 H4B 120.0 . .
H4A N4 H4B 120.0 . .

loop_
_geom_bond_atom_site_label_1
_geom_bond_atom_site_label_2
_geom_bond_distance
_geom_bond_site_symmetry_2
Cu1 N3 1.960(2) 5_667
Cu1 N2 1.985(2) .
Cu1 N1 1.986(2) 8_657
C1 N2 1.323(3) .
C1 N1 1.361(3) .
C1 N5 1.380(3) .
N3 C2 1.333(3) .
N3 N2 1.412(3) .
N3 Cu1 1.960(2) 5_667
N5 H5A 0.8600 .
N5 H5B 0.8600 .
C2 N1 1.358(3) .
C2 N4 1.370(3) .
N1 Cu1 1.986(2) 7_567
N4 H4A 0.8600 .
N4 H4B 0.8600 .

loop_
_geom_hbond_atom_site_label_D
_geom_hbond_atom_site_label_H
_geom_hbond_atom_site_label_A
_geom_hbond_distance_DH
_geom_hbond_distance_HA
_geom_hbond_distance_DA
_geom_hbond_angle_DHA
_geom_hbond_site_symmetry_A
N4 H4A N4 0.86 2.42 3.256(2) 164.3 4_565
N4 H4B N3 0.86 2.56 3.243(3) 137.6 3_645
